data_1567180
loop_
_publ_author_name
'Li, Yang'
'Cheng, Xiuyan'
'Li, Ze'
'Jin, Yigang'
'Sun, Yimeng'
'Zou, Ye'
'Liu, Liyao'
'Duan, Ran'
'Zhang, Jianling'
'Xu, Wei'

_publ_section_title
;
 Two highly crystalline coordination polymers with two-dimensional PbS
 networks for photocatalytic synthesis of imines
;
_journal_issue 15
_journal_name_full 'Catalysis Science &amp; Technology'
_journal_page_first 4851
_journal_page_last 4856
_journal_paper_doi 10.1039/D2CY00797E
_journal_volume 12
_journal_year 2022
_chemical_formula_sum 'C6 H4 Pb S2'
_chemical_formula_weight 347.41
_space_group_IT_number 14
_space_group_name_Hall '-P 2ybc'
_space_group_name_H-M_alt 'P 1 21/c 1'
_symmetry_cell_setting monoclinic
_symmetry_Int_Tables_number 14
_symmetry_space_group_name_Hall '-P 2ybc'
_symmetry_space_group_name_H-M 'P 1 21/c 1'
_audit_update_record
;
2022-01-19 deposited with the CCDC.	2022-06-07 downloaded from the CCDC.
;
_cell_angle_alpha 90
_cell_angle_beta 93.3828(19)
_cell_angle_gamma 90
_cell_formula_units_Z 4
_cell_length_a 7.4789(7)
_cell_length_b 5.2068(5)
_cell_length_c 17.4623(16)
_cell_measurement_temperature 293
_cell_volume 678.82(11)
_diffrn_ambient_temperature 293
_diffrn_measurement_device CuK\a
_diffrn_radiation_probe x-ray
_diffrn_radiation_type CuK\a
_diffrn_radiation_wavelength 1.54059
_exptl_absorpt_coefficient_mu 53.2
_exptl_crystal_density_diffrn 3.399
_exptl_crystal_F_000 616
_pd_char_colour yellow
_pd_instr_location ' ?'
_pd_meas_2theta_range_inc 0.01
_pd_meas_2theta_range_max 120.000
_pd_meas_2theta_range_min 5.000
_pd_meas_number_of_points 11501
_pd_proc_2theta_range_inc 0.01
_pd_proc_2theta_range_max 120
_pd_proc_2theta_range_min 5
_pd_proc_ls_background_function '25 Legendre polynoms'
_pd_proc_ls_pref_orient_corr none
_pd_proc_ls_profile_function Pseudo-Voigt
_pd_proc_ls_prof_R_factor 0.0269
_pd_proc_ls_prof_wR_expected 0.0405
_pd_proc_ls_prof_wR_factor 0.0358
_refine_ls_goodness_of_fit_all 0.88
_refine_ls_hydrogen_treatment constr
_refine_ls_number_constraints 2
_refine_ls_number_parameters 68
_refine_ls_number_restraints 12
_refine_ls_R_factor_all 0.0180
_refine_ls_R_factor_gt 0.0179
_refine_ls_shift/su_max 0.0220
_refine_ls_shift/su_mean 0.0027
_refine_ls_weighting_scheme sigma
_refine_ls_wR_factor_all 0.0218
_refine_ls_wR_factor_gt 0.0217
_cod_data_source_file d2cy00797e2.cif
_cod_data_source_block I_CCDC1
_cod_depositor_comments
;
The following automatic conversions were performed:

data item '_diffrn_radiation_probe' value 'X-ray' was changed to
'x-ray' in accordance with the
/home/data/users/saulius/crontab/automatic-downloads/rss-feeds/RSC/lib/dictionaries/cif_core.dic
dictionary named 'cif_core.dic' version 2.4.2 last updated on
2011-04-26.

Automatic conversion script
Id: cif_fix_values 7556 2019-12-06 15:28:31Z antanas 

 Adding full bibliography for 1567179--1567180.cif.
;
_cod_original_cell_volume 678.83(11)
_cod_original_sg_symbol_Hall '-P 2ycb'
_cod_original_formula_sum 'C6 H4 Pb1 S2'
_cod_database_code 1567180

loop_
_space_group_symop_id
_space_group_symop_operation_xyz
1 x,y,z
2 -x,y+1/2,-z+1/2
3 -x,-y,-z
4 x,-y+1/2,z+1/2

loop_
_atom_site_label
_atom_site_type_symbol
_atom_site_fract_x
_atom_site_fract_y
_atom_site_fract_z
_atom_site_adp_type
_atom_site_U_iso_or_equiv
_atom_site_site_symmetry_multiplicity
_atom_site_occupancy
_atom_site_calc_flag
_atom_site_refinement_flags
_atom_site_disorder_assembly
_atom_site_disorder_group
Pb1 Pb 0.2531(10) -0.3248(3) 0.2501(8) Uiso 0.0119 4 1 d . . .
S1 S 0.095(4) 0.107(7) 0.178(2) Uiso 0.0143 4 1 d . . .
S2 S 0.388(4) 0.115(7) 0.326(2) Uiso 0.0143 4 1 d . . .
C1 C 0.447(4) 0.039(7) 0.4236(8) Uiso 0.0171 4 1 d . . .
C4 C 0.042(4) 0.037(7) 0.0774(6) Uiso 0.0171 4 1 d . . .
C2 C 0.401(3) 0.216(4) 0.478(2) Uiso 0.0171 4 1 d . . .
C3 C 0.454(3) 0.177(5) 0.5547(16) Uiso 0.0171 4 1 d . . .
C5 C -0.061(4) 0.217(4) 0.036(2) Uiso 0.0171 4 1 d . . .
C6 C -0.103(3) 0.180(5) -0.0411(19) Uiso 0.0171 4 1 d . . .
H1c2 H 0.331614 0.364746 0.463447 Uiso 0.0206 4 1 d . . .
H1c3 H 0.421487 0.298722 0.59276 Uiso 0.0206 4 1 d . . .
H1c5 H -0.103538 0.36695 0.061488 Uiso 0.0206 4 1 d . . .
H1c6 H -0.174834 0.304769 -0.069544 Uiso 0.0206 4 1 d . . .

loop_
_atom_type_symbol
_atom_type_scat_dispersion_real
_atom_type_scat_dispersion_imag
_atom_type_scat_source
C 0.0191 0.0096 'International Tables Vol C tables 4.2.6.8 and 6.1.1.1'
H 0.0000 0.0000 'International Tables Vol C tables 4.2.6.8 and 6.1.1.1'
Pb -4.0837 8.6878 'International Tables Vol C tables 4.2.6.8 and 6.1.1.1'
S 0.3357 0.5642 'International Tables Vol C tables 4.2.6.8 and 6.1.1.1'

loop_
_exptl_crystal_face_index_h
_exptl_crystal_face_index_k
_exptl_crystal_face_index_l
_exptl_crystal_face_perp_dist
? ? ? ?

loop_
_geom_angle_atom_site_label_1
_geom_angle_atom_site_label_2
_geom_angle_atom_site_label_3
_geom_angle_site_symmetry_1
_geom_angle_site_symmetry_2
_geom_angle_site_symmetry_3
_geom_angle
_geom_angle_publ_flag
S1 Pb1 S1 . . 2_545 86.0(10) ?
S1 Pb1 S2 . . . 71.8(10) ?
S1 Pb1 S2 . . 2_645 104.0(10) ?
S1 Pb1 S2 2_545 . . 101.4(10) ?
S1 Pb1 S2 2_545 . 2_645 167.4(10) ?
S2 Pb1 S2 . . 2_645 89.2(9) ?
Pb1 S1 Pb1 . . 2_555 105.1(12) ?
Pb1 S1 C4 . . . 110(2) ?
Pb1 S1 C4 2_555 . . 106.7(16) ?
Pb1 S2 Pb1 . . 2_655 100.4(11) ?
Pb1 S2 C1 . . . 109(2) ?
Pb1 S2 C1 2_655 . . 105.2(15) ?
S2 C1 C2 . . . 117(3) ?
S2 C1 C3 . . 3_656 123(2) ?
C2 C1 C3 . . 3_656 120(2) ?
S1 C4 C5 . . . 117(3) ?
S1 C4 C6 . . 3_555 123(2) ?
C5 C4 C6 . . 3_555 120(2) ?
C1 C2 C3 . . . 120(2) ?
C1 C2 H1c2 . . . 120 ?
C3 C2 H1c2 . . . 120 ?
C1 C3 C2 3_656 . . 120(2) ?
C1 C3 H1c3 3_656 . . 120 ?
C2 C3 H1c3 . . . 120 ?
C4 C5 C6 . . . 120(2) ?
C4 C5 H1c5 . . . 119.95 ?
C6 C5 H1c5 . . . 119.94 ?
C4 C6 C5 3_555 . . 120(2) ?
C4 C6 H1c6 3_555 . . 120.09 ?
C5 C6 H1c6 . . . 120.08 ?

loop_
_geom_bond_atom_site_label_1
_geom_bond_atom_site_label_2
_geom_bond_site_symmetry_1
_geom_bond_site_symmetry_2
_geom_bond_distance
_geom_bond_publ_flag
Pb1 S1 . . 2.81(4) ?
Pb1 S1 . 2_545 2.98(3) ?
Pb1 S2 . . 2.80(4) ?
Pb1 S2 . 2_645 3.08(3) ?
S1 C4 . . 1.81(4) ?
S2 C1 . . 1.79(4) ?
C1 C2 . . 1.38(4) ?
C1 C3 . 3_656 1.39(4) ?
C4 C5 . . 1.39(4) ?
C4 C6 . 3_555 1.39(4) ?
C2 C3 . . 1.38(5) ?
C2 H1c2 . . 0.96 ?
C3 H1c3 . . 0.96 ?
C5 C6 . . 1.38(5) ?
C5 H1c5 . . 0.96 ?
C6 H1c6 . . 0.96 ?
